data_4115331
loop_
_publ_author_name
'Christoph Janiak'
'Tobias G. Scharmann'
'Sax A. Mason'

_publ_section_title
;
 Two-Dimensional Water and Ice Layers: Neutron Diffraction Studies at 278,
 263, and 20 K
;
_journal_name_full 'Journal of the American Chemical Society'
_journal_page_first 14010
_journal_page_last 14011
_journal_paper_doi 10.1021/ja0274608
_journal_volume 124
_journal_year 2002
_chemical_formula_moiety 'Ni[HB(C2H2N3)3]2, 6D2O'
_chemical_formula_sum 'C12 H14 B2 D12 N18 Ni O6'
_chemical_formula_weight 610.77
_chemical_name_common NiN33.6D2O
_chemical_name_systematic
; 
bis(hydrotris(1,2,4-triazolyl)borato)nickel(II)-
hexakis(deuterium oxide) 
;
_space_group_IT_number 64
_symmetry_cell_setting orthorhombic
_symmetry_space_group_name_Hall '-C 2ac 2'
_symmetry_space_group_name_H-M 'C m c a'
_atom_sites_solution_hydrogens geom
_atom_sites_solution_primary direct
_atom_sites_solution_secondary difmap
_audit_creation_method SHELXL-97
_cell_angle_alpha 90.00(5)
_cell_angle_beta 90.00(5)
_cell_angle_gamma 90.00(5)
_cell_formula_units_Z 4
_cell_length_a 10.890(7)
_cell_length_b 20.998(13)
_cell_length_c 11.754(8)
_cell_measurement_temperature 278(2)
_cell_volume 2688(3)
_computing_cell_refinement 'ILL program Rafd19'
_computing_data_collection 'ILL programs Hklgen and Mad'
_computing_data_reduction 'Retreat   (Wilkinson et al, 1988)'
_computing_structure_refinement 'SHELXL-97 (Sheldrick, 1997)'
_computing_structure_solution 'SHELXS-97 (Sheldrick, 1990)'
_diffrn_ambient_temperature 278(2)
_diffrn_measurement_device_type 'thermal beam instrument D19 at ILL'
_diffrn_measurement_method 'omega scans'
_diffrn_radiation_monochromator germanium
_diffrn_radiation_probe neutron
_diffrn_radiation_source 'neutron reactor'
_diffrn_radiation_type neutrons
_diffrn_radiation_wavelength 1.31430
_diffrn_reflns_av_R_equivalents 0.0451
_diffrn_reflns_av_sigmaI/netI 0.0290
_diffrn_reflns_limit_h_max 14
_diffrn_reflns_limit_h_min -4
_diffrn_reflns_limit_k_max 26
_diffrn_reflns_limit_k_min -27
_diffrn_reflns_limit_l_max 15
_diffrn_reflns_limit_l_min -4
_diffrn_reflns_number 2772
_diffrn_reflns_theta_max 58.86
_diffrn_reflns_theta_min 3.59
_exptl_absorpt_coefficient_mu 2.78
_exptl_absorpt_correction_T_max 0.6937
_exptl_absorpt_correction_T_min 0.4796
_exptl_absorpt_correction_type 'crystal dimensions; D19abs'
_exptl_crystal_colour violet
_exptl_crystal_density_diffrn 1.509
_exptl_crystal_description platelet
_exptl_crystal_F_000 1327
_exptl_crystal_size_max 4.10
_exptl_crystal_size_mid 3.80
_exptl_crystal_size_min 2.00
_refine_diff_density_max 1.338
_refine_diff_density_min -1.305
_refine_diff_density_rms 0.173
_refine_ls_extinction_coef 0.0029(2)
_refine_ls_extinction_expression Fc^*^=kFc[1+0.001xFc^2^\l^3^/sin(2\q)]^-1/4^
_refine_ls_extinction_method SHELXL
_refine_ls_goodness_of_fit_ref 1.055
_refine_ls_hydrogen_treatment mixed
_refine_ls_matrix_type full
_refine_ls_number_parameters 137
_refine_ls_number_reflns 1633
_refine_ls_number_restraints 0
_refine_ls_restrained_S_all 1.055
_refine_ls_R_factor_all 0.0766
_refine_ls_R_factor_gt 0.0666
_refine_ls_shift/su_max 0.000
_refine_ls_shift/su_mean 0.000
_refine_ls_structure_factor_coef Fsqd
_refine_ls_weighting_details 'calc w=1/[\s^2^(Fo^2^)+(0.0560P)^2^+67.9328P] where P=(Fo^2^+2Fc^2^)/3'
_refine_ls_weighting_scheme calc
_refine_ls_wR_factor_gt 0.1534
_refine_ls_wR_factor_ref 0.1598
_reflns_number_gt 1401
_reflns_number_total 1633
_reflns_threshold_expression >2sigma(I)
_cod_data_source_file ja0274608-4_s1_1.cif
_cod_data_source_block 278neu
_cod_database_code 4115331

loop_
_symmetry_equiv_pos_as_xyz
'x, y, z'
'x, -y, -z'
'-x, -y+1/2, z+1/2'
'-x, y+1/2, -z+1/2'
'x+1/2, y+1/2, z'
'x+1/2, -y+1/2, -z'
'-x+1/2, -y+1, z+1/2'
'-x+1/2, y+1, -z+1/2'
'-x, -y, -z'
'-x, y, z'
'x, y-1/2, -z-1/2'
'x, -y-1/2, z-1/2'
'-x+1/2, -y+1/2, -z'
'-x+1/2, y+1/2, z'
'x+1/2, y, -z-1/2'
'x+1/2, -y, z-1/2'

loop_
_atom_site_label
_atom_site_type_symbol
_atom_site_fract_x
_atom_site_fract_y
_atom_site_fract_z
_atom_site_U_iso_or_equiv
_atom_site_adp_type
_atom_site_occupancy
_atom_site_symmetry_multiplicity
_atom_site_calc_flag
_atom_site_refinement_flags
_atom_site_disorder_assembly
_atom_site_disorder_group
Ni Ni 0.5000 0.0000 0.0000 0.0320(5) Uani 1 4 d S . .
B B 0.5000 0.11452(19) 0.1806(3) 0.0421(9) Uani 1 2 d S . .
H0 H 0.5000 0.1574(4) 0.2489(8) 0.0662(18) Uiso 1 2 d S . .
N1 N 0.5000 0.04854(10) 0.23991(18) 0.0414(5) Uani 1 2 d S . .
N2 N 0.5000 -0.00622(10) 0.17718(18) 0.0400(5) Uani 1 2 d S . .
C1 C 0.5000 -0.05265(15) 0.2537(3) 0.0434(7) Uani 1 2 d S . .
H1 H 0.5000 -0.1020(4) 0.2287(7) 0.0656(19) Uiso 1 2 d S . .
N3 N 0.5000 -0.03119(13) 0.3623(2) 0.0503(6) Uani 1 2 d S . .
C2 C 0.5000 0.03208(17) 0.3504(3) 0.0455(7) Uani 1 2 d S . .
H2 H 0.5000 0.0664(5) 0.4173(10) 0.084(3) Uiso 1 2 d S . .
N4 N 0.38595(17) 0.11711(7) 0.10234(13) 0.0427(4) Uani 1 1 d . . .
N5 N 0.36808(15) 0.07186(7) 0.02088(13) 0.0402(4) Uani 1 1 d . . .
C3 C 0.2657(2) 0.08915(13) -0.0315(3) 0.0523(6) Uani 1 1 d . . .
H3 H 0.2257(8) 0.0625(4) -0.0996(7) 0.0825(18) Uiso 1 1 d . . .
N6 N 0.21647(19) 0.14340(10) 0.0116(2) 0.0638(6) Uani 1 1 d . . .
C4 C 0.2946(3) 0.15949(13) 0.0948(3) 0.0550(7) Uani 1 1 d . . .
H4 H 0.2890(9) 0.2006(4) 0.1477(8) 0.095(2) Uiso 1 1 d . . .
O1 O 0.5000 0.2145 0.5421 0.133 Uani 1 2 d S . .
D101 D 0.4312(5) 0.1881(2) 0.5259(6) 0.1086(15) Uani 1 1 d . . .
O21 O 0.5000 0.2988 0.3761 0.133 Uani 0.56 2 d SP . 1
D211 D 0.5217(16) 0.2678(7) 0.444(2) 0.1086(15) Uani 0.28 1 d P . 1
D212 D 0.4655(16) 0.2749(9) 0.365(3) 0.1086(15) Uani 0.28 1 d P . 1
O22 O 0.5535 0.2957 0.3140 0.133 Uani 0.22 1 d P A -2
D221 D 0.5254(17) 0.2848(9) 0.245(3) 0.1086(15) Uani 0.22 1 d P A -2
D222 D 0.634(2) 0.2905(11) 0.288(3) 0.1086(15) Uani 0.22 1 d P A -2
O31 O 0.2500 0.2915 0.2500 0.133 Uani 0.50 2 d SP . 3
D311 D 0.2939(19) 0.3120(9) 0.176(3) 0.1086(15) Uani 0.25 1 d P . 3
D312 D 0.2896(17) 0.2988(9) 0.265(3) 0.1086(15) Uani 0.25 1 d P . 3
O32 O 0.1745 0.2917 0.2657 0.133 Uani 0.25 1 d P B -4
D321 D 0.1184(18) 0.2951(9) 0.332(3) 0.1086(15) Uani 0.25 1 d P B -4
D322 D 0.076(2) 0.2992(10) 0.163(3) 0.1086(15) Uani 0.25 1 d P C -4

loop_
_atom_site_aniso_label
_atom_site_aniso_U_11
_atom_site_aniso_U_22
_atom_site_aniso_U_33
_atom_site_aniso_U_23
_atom_site_aniso_U_13
_atom_site_aniso_U_12
Ni 0.0352(12) 0.0347(11) 0.0260(11) -0.0024(9) 0.000 0.000
B 0.058(2) 0.0375(17) 0.0310(16) -0.0046(14) 0.000 0.000
N1 0.0576(13) 0.0408(10) 0.0260(9) -0.0037(8) 0.000 0.000
N2 0.0560(12) 0.0372(10) 0.0270(9) -0.0009(7) 0.000 0.000
C1 0.0530(18) 0.0445(15) 0.0327(13) 0.0043(12) 0.000 0.000
N3 0.0663(16) 0.0530(13) 0.0314(10) 0.0058(9) 0.000 0.000
C2 0.0557(19) 0.0524(18) 0.0284(14) 0.0027(12) 0.000 0.000
N4 0.0502(9) 0.0389(7) 0.0390(8) -0.0026(6) 0.0048(7) 0.0064(6)
N5 0.0392(8) 0.0403(7) 0.0411(8) -0.0033(6) -0.0011(6) 0.0046(6)
C3 0.0370(12) 0.0535(13) 0.0664(15) 0.0019(12) -0.0058(11) 0.0058(10)
N6 0.0460(10) 0.0597(11) 0.0856(15) 0.0009(10) -0.0005(10) 0.0159(8)
C4 0.0549(14) 0.0481(12) 0.0619(15) 0.0022(11) 0.0123(12) 0.0150(11)
O1 0.052 0.071 0.278 -0.057 0.000 0.000
D101 0.073(2) 0.0787(19) 0.174(4) -0.010(2) 0.008(3) -0.0018(16)
O21 0.052 0.071 0.278 -0.057 0.000 0.000
D211 0.073(2) 0.0787(19) 0.174(4) -0.010(2) 0.008(3) -0.0018(16)
D212 0.073(2) 0.0787(19) 0.174(4) -0.010(2) 0.008(3) -0.0018(16)
O22 0.052 0.071 0.278 -0.057 0.000 0.000
D221 0.073(2) 0.0787(19) 0.174(4) -0.010(2) 0.008(3) -0.0018(16)
D222 0.073(2) 0.0787(19) 0.174(4) -0.010(2) 0.008(3) -0.0018(16)
O31 0.052 0.071 0.278 -0.057 0.000 0.000
D311 0.073(2) 0.0787(19) 0.174(4) -0.010(2) 0.008(3) -0.0018(16)
D312 0.073(2) 0.0787(19) 0.174(4) -0.010(2) 0.008(3) -0.0018(16)
O32 0.052 0.071 0.278 -0.057 0.000 0.000
D321 0.073(2) 0.0787(19) 0.174(4) -0.010(2) 0.008(3) -0.0018(16)
D322 0.073(2) 0.0787(19) 0.174(4) -0.010(2) 0.008(3) -0.0018(16)

loop_
_geom_angle_atom_site_label_1
_geom_angle_atom_site_label_2
_geom_angle_atom_site_label_3
_geom_angle
_geom_angle_site_symmetry_1
_geom_angle_site_symmetry_3
N2 Ni N2 180.00(12) 9_655 .
N2 Ni N5 94.11(8) 9_655 10_655
N2 Ni N5 85.89(8) . 10_655
N2 Ni N5 85.89(8) 9_655 2
N2 Ni N5 94.11(8) . 2
N5 Ni N5 180.00(6) 10_655 2
N2 Ni N5 94.11(8) 9_655 .
N2 Ni N5 85.89(8) . .
N5 Ni N5 86.44(10) 10_655 .
N5 Ni N5 93.56(10) 2 .
N2 Ni N5 85.89(8) 9_655 9_655
N2 Ni N5 94.11(8) . 9_655
N5 Ni N5 93.56(10) 10_655 9_655
N5 Ni N5 86.44(10) 2 9_655
N5 Ni N5 180.00(8) . 9_655
N4 B N4 106.9(3) 10_655 .
N4 B N1 107.39(19) 10_655 .
N4 B N1 107.39(19) . .
N4 B H0 111.7(3) 10_655 .
N4 B H0 111.7(3) . .
N1 B H0 111.5(5) . .
C2 N1 N2 107.8(2) . .
C2 N1 B 131.6(3) . .
N2 N1 B 120.6(2) . .
C1 N2 N1 104.6(2) . .
C1 N2 Ni 136.3(2) . .
N1 N2 Ni 119.08(16) . .
N2 C1 N3 113.3(3) . .
N2 C1 H1 121.5(5) . .
N3 C1 H1 125.3(5) . .
C2 N3 C1 103.4(2) . .
N3 C2 N1 110.9(3) . .
N3 C2 H2 126.4(7) . .
N1 C2 H2 122.6(7) . .
C4 N4 N5 108.1(2) . .
C4 N4 B 131.3(2) . .
N5 N4 B 120.53(19) . .
C3 N5 N4 104.83(18) . .
C3 N5 Ni 135.99(16) . .
N4 N5 Ni 119.07(13) . .
N5 C3 N6 112.9(2) . .
N5 C3 H3 123.2(5) . .
N6 C3 H3 123.9(5) . .
C4 N6 C3 103.5(2) . .
N4 C4 N6 110.7(2) . .
N4 C4 H4 122.9(6) . .
N6 C4 H4 126.4(6) . .
D101 O1 D101 104.0(6) . 10_655
D212 O21 D212 72(3) . 10_655
D212 O21 D211 79(2) . .
D212 O21 D211 63(3) 10_655 .
D212 O21 D211 63(3) . 10_655
D212 O21 D211 79(2) 10_655 10_655
D211 O21 D211 25.9(18) . 10_655
D211 D211 D212 98.4(17) 10_655 10_655
D211 D211 O21 77.0(9) 10_655 .
D212 D211 O21 36.8(15) 10_655 .
D211 D211 D212 57.0(12) 10_655 .
D212 D211 D212 41(2) 10_655 .
O21 D211 D212 34.1(12) . .
O21 D212 D212 54.2(16) . 10_655
O21 D212 D211 80(3) . 10_655
D212 D212 D211 81.6(17) 10_655 10_655
O21 D212 D211 67(3) . .
D212 D212 D211 57.0(12) 10_655 .
D211 D212 D211 24.6(19) 10_655 .
D221 O22 D222 90(2) . .
D312 O31 D311 89(3) 8_545 .
D312 O31 D311 77(4) 8_545 8_545
D311 O31 D311 133(2) . 8_545
O31 D311 D312 26.3(13) . .
O31 D311 D312 24.7(15) . 8_545
D312 D311 D312 49(3) . 8_545
D312 D312 D311 71(4) 8_545 .
D312 D312 D311 60(3) 8_545 8_545
D311 D312 D311 123(3) . 8_545

loop_
_geom_bond_atom_site_label_1
_geom_bond_atom_site_label_2
_geom_bond_distance
_geom_bond_site_symmetry_2
Ni N2 2.087(3) 9_655
Ni N2 2.087(3) .
Ni N5 2.098(2) 10_655
Ni N5 2.098(2) 2
Ni N5 2.098(2) .
Ni N5 2.098(2) 9_655
B N4 1.546(3) 10_655
B N4 1.546(3) .
B N1 1.551(5) .
B H0 1.207(10) .
N1 C2 1.343(4) .
N1 N2 1.366(3) .
N2 C1 1.327(4) .
C1 N3 1.353(4) .
C1 H1 1.077(9) .
N3 C2 1.336(4) .
C2 H2 1.066(13) .
N4 C4 1.338(3) .
N4 N5 1.363(2) .
N5 C3 1.325(3) .
C3 N6 1.357(3) .
C3 H3 1.069(9) .
N6 C4 1.339(4) .
C4 H4 1.066(10) .
O1 D101 0.951(5) .
O1 D101 0.951(5) 10_655
O21 D212 0.641(18) .
O21 D212 0.641(18) 10_655
O21 D211 1.05(2) .
O21 D211 1.05(2) 10_655
D211 D211 0.47(3) 10_655
D211 D212 0.95(3) 10_655
D211 D212 1.12(3) .
D212 D212 0.75(3) 10_655
D212 D211 0.95(3) 10_655
O22 D221 0.89(3) .
O22 D222 0.93(3) .
O31 D312 0.49(2) 8_545
O31 D311 1.08(3) .
O31 D311 1.08(3) 8_545
D311 D312 1.08(4) .
D311 D312 1.17(4) 8_545
D312 D312 0.93(4) 8_545
D312 D311 1.17(4) 8_545
O32 D321 0.99(3) .
